data_2216538
loop_
_publ_author_name
'Kl\"ufers, Peter'
'Zangl, Anna'

_publ_section_title
;
 Carbonylchlorido[tris(2-aminoethyl)amine]ruthenium(II) chloride
;
_journal_coeditor_code HG2353
_journal_issue 12
_journal_name_full 'Acta Crystallographica Section E'
_journal_page_first m3061
_journal_page_last m3061
_journal_paper_doi 10.1107/S1600536807058874
_journal_volume 63
_journal_year 2007
_chemical_formula_iupac '[Ru Cl (C6 H18 N4) (C O)] Cl'
_chemical_formula_moiety 'C7 H18 Cl N4 O Ru +, Cl -'
_chemical_formula_sum 'C7 H18 Cl2 N4 O Ru'
_chemical_formula_weight 346.22
_chemical_name_common '[RuCl(CO)(tren)]Cl'
_chemical_name_systematic
;
Carbonylchlorido[tris(2-aminoethyl)amine]ruthenium(II) chloride
;
_space_group_IT_number 14
_symmetry_cell_setting monoclinic
_symmetry_space_group_name_Hall '-P 2ybc'
_symmetry_space_group_name_H-M 'P 1 21/c 1'
_atom_sites_solution_hydrogens geom
_atom_sites_solution_primary direct
_atom_sites_solution_secondary difmap
_audit_creation_method SHELXL97
_cell_angle_alpha 90.00
_cell_angle_beta 101.6790(7)
_cell_angle_gamma 90.00
_cell_formula_units_Z 4
_cell_length_a 10.1514(2)
_cell_length_b 8.52680(10)
_cell_length_c 14.7413(3)
_cell_measurement_reflns_used 3049
_cell_measurement_temperature 200(2)
_cell_measurement_theta_max 27.485
_cell_measurement_theta_min 3.134
_cell_volume 1249.57(4)
_computing_cell_refinement 'HKL Scalepack (Otwinowski & Minor, 1997)'
_computing_data_collection 'COLLECT (Hooft, 1997--2004)'
_computing_data_reduction 'HKL Denzo and Scalepack (Otwinowski & Minor, 1997)'
_computing_molecular_graphics 'ORTEPIII (Burnett & Johnson, 1996)'
_computing_publication_material 'SHELXL97 (Sheldrick, 1997), PLATON (Spek, 2003)'
_computing_structure_refinement 'SHELXL97 (Sheldrick, 1997)'
_computing_structure_solution 'SIR97 (Altomare <i>et al.</i>, 1999)'
_diffrn_ambient_temperature 200(2)
_diffrn_measured_fraction_theta_full 0.997
_diffrn_measured_fraction_theta_max 0.997
_diffrn_measurement_device '95mm CCD camera on \k-goniostat'
_diffrn_measurement_device_type KappaCCD
_diffrn_measurement_method '\f and \w'
_diffrn_radiation_monochromator 'MONTEL, graded multilayered X-ray optics'
_diffrn_radiation_source 'rotating anode'
_diffrn_radiation_type MoK\a
_diffrn_radiation_wavelength 0.71073
_diffrn_reflns_av_R_equivalents 0.0307
_diffrn_reflns_av_sigmaI/netI 0.0182
_diffrn_reflns_limit_h_max 13
_diffrn_reflns_limit_h_min -13
_diffrn_reflns_limit_k_max 10
_diffrn_reflns_limit_k_min -11
_diffrn_reflns_limit_l_max 19
_diffrn_reflns_limit_l_min -19
_diffrn_reflns_number 23413
_diffrn_reflns_theta_full 27.51
_diffrn_reflns_theta_max 27.51
_diffrn_reflns_theta_min 3.13
_exptl_absorpt_coefficient_mu 1.664
_exptl_absorpt_correction_T_max 0.890
_exptl_absorpt_correction_T_min 0.800
_exptl_absorpt_correction_type multi-scan
_exptl_absorpt_process_details
;
(SADABS; Sheldrick, 2001)
;
_exptl_crystal_colour yellow
_exptl_crystal_density_diffrn 1.840
_exptl_crystal_density_method 'not measured'
_exptl_crystal_description block
_exptl_crystal_F_000 696
_exptl_crystal_size_max 0.17
_exptl_crystal_size_mid 0.12
_exptl_crystal_size_min 0.07
_refine_diff_density_max 0.562
_refine_diff_density_min -0.532
_refine_ls_extinction_method none
_refine_ls_goodness_of_fit_ref 1.064
_refine_ls_hydrogen_treatment constr
_refine_ls_matrix_type full
_refine_ls_number_parameters 137
_refine_ls_number_reflns 2863
_refine_ls_number_restraints 0
_refine_ls_restrained_S_all 1.064
_refine_ls_R_factor_all 0.0252
_refine_ls_R_factor_gt 0.0203
_refine_ls_shift/su_max 0.001
_refine_ls_shift/su_mean 0.000
_refine_ls_structure_factor_coef Fsqd
_refine_ls_weighting_details 'calc w=1/[\s^2^(Fo^2^)+(0.0181P)^2^+1.1292P] where P=(Fo^2^+2Fc^2^)/3'
_refine_ls_weighting_scheme calc
_refine_ls_wR_factor_gt 0.0462
_refine_ls_wR_factor_ref 0.0479
_reflns_number_gt 2562
_reflns_number_total 2863
_reflns_threshold_expression >2sigma(I)
_cod_data_source_file hg2353.cif
_cod_data_source_block I
_cod_original_cell_volume 1249.58(4)
_cod_original_sg_symbol_H-M 'P 21/c'
_cod_database_code 2216538
_cod_database_fobs_code 2216538

loop_
_symmetry_equiv_pos_as_xyz
'x, y, z'
'-x, y+1/2, -z+1/2'
'-x, -y, -z'
'x, -y-1/2, z-1/2'

loop_
_atom_site_type_symbol
_atom_site_label
_atom_site_fract_x
_atom_site_fract_y
_atom_site_fract_z
_atom_site_U_iso_or_equiv
_atom_site_adp_type
_atom_site_calc_flag
_atom_site_refinement_flags
_atom_site_occupancy
Ru Ru 0.263803(15) 0.685462(18) 0.091163(10) 0.01895(6) Uani d . 1
Cl Cl1 0.09940(5) 0.70362(7) -0.05312(3) 0.03170(13) Uani d . 1
O O1 0.3830(2) 0.3964(2) 0.02630(15) 0.0593(5) Uani d . 1
N N1 0.18612(16) 0.8875(2) 0.14884(11) 0.0220(3) Uani d . 1
N N4 0.37625(18) 0.8578(2) 0.03603(12) 0.0285(4) Uani d . 1
H H41 0.4667 0.8410 0.0577 0.0381(16) Uiso calc R 1
H H42 0.3593 0.8499 -0.0275 0.0381(16) Uiso calc R 1
N N7 0.39797(17) 0.6894(2) 0.21966(12) 0.0247(4) Uani d . 1
H H71 0.4162 0.5884 0.2403 0.0381(16) Uiso calc R 1
H H72 0.4775 0.7352 0.2130 0.0381(16) Uiso calc R 1
N N10 0.11750(16) 0.5702(2) 0.15115(11) 0.0240(4) Uani d . 1
H H101 0.0625 0.5110 0.1068 0.0381(16) Uiso calc R 1
H H102 0.1595 0.5038 0.1972 0.0381(16) Uiso calc R 1
C C1 0.3369(2) 0.5085(3) 0.04993(16) 0.0343(5) Uani d . 1
C C2 0.1995(2) 1.0192(3) 0.08523(16) 0.0310(5) Uani d . 1
H H21 0.1845 1.1202 0.1147 0.0381(16) Uiso calc R 1
H H22 0.1310 1.0088 0.0273 0.0381(16) Uiso calc R 1
C C3 0.3396(2) 1.0170(3) 0.06317(16) 0.0329(5) Uani d . 1
H H31 0.3428 1.0913 0.0120 0.0381(16) Uiso calc R 1
H H32 0.4060 1.0521 0.1182 0.0381(16) Uiso calc R 1
C C5 0.2655(2) 0.9209(3) 0.24410(14) 0.0300(5) Uani d . 1
H H51 0.2038 0.9582 0.2836 0.0381(16) Uiso calc R 1
H H52 0.3308 1.0057 0.2405 0.0381(16) Uiso calc R 1
C C6 0.3403(2) 0.7782(3) 0.28834(14) 0.0307(5) Uani d . 1
H H61 0.4133 0.8114 0.3400 0.0381(16) Uiso calc R 1
H H62 0.2779 0.7100 0.3141 0.0381(16) Uiso calc R 1
C C8 0.0435(2) 0.8471(3) 0.14896(16) 0.0299(5) Uani d . 1
H H81 -0.0093 0.8482 0.0847 0.0381(16) Uiso calc R 1
H H82 0.0047 0.9264 0.1851 0.0381(16) Uiso calc R 1
C C9 0.0346(2) 0.6870(3) 0.19081(15) 0.0292(5) Uani d . 1
H H91 0.0668 0.6930 0.2588 0.0381(16) Uiso calc R 1
H H92 -0.0604 0.6522 0.1785 0.0381(16) Uiso calc R 1
Cl Cl2 0.32744(5) 0.36408(7) 0.31352(4) 0.03583(13) Uani d . 1

loop_
_atom_site_aniso_label
_atom_site_aniso_U_11
_atom_site_aniso_U_22
_atom_site_aniso_U_33
_atom_site_aniso_U_12
_atom_site_aniso_U_13
_atom_site_aniso_U_23
Ru 0.01829(9) 0.02010(9) 0.01801(9) -0.00241(6) 0.00263(6) -0.00132(6)
Cl1 0.0317(3) 0.0424(3) 0.0181(2) -0.0134(2) -0.0020(2) 0.0007(2)
O1 0.0670(13) 0.0386(11) 0.0765(14) 0.0085(10) 0.0243(11) -0.0213(10)
N1 0.0230(8) 0.0200(8) 0.0226(8) 0.0004(7) 0.0039(7) 0.0014(7)
N4 0.0253(9) 0.0384(11) 0.0225(8) -0.0102(8) 0.0060(7) 0.0013(8)
N7 0.0212(8) 0.0261(9) 0.0247(9) -0.0008(7) 0.0001(7) 0.0038(7)
N10 0.0228(8) 0.0243(9) 0.0233(8) -0.0079(7) 0.0007(7) 0.0025(7)
C1 0.0345(12) 0.0319(12) 0.0371(12) -0.0037(10) 0.0082(10) -0.0065(10)
C2 0.0319(11) 0.0236(11) 0.0352(12) 0.0013(9) 0.0017(9) 0.0087(9)
C3 0.0351(12) 0.0275(12) 0.0348(12) -0.0104(9) 0.0045(9) 0.0082(10)
C5 0.0385(12) 0.0267(11) 0.0239(10) -0.0036(9) 0.0041(9) -0.0065(9)
C6 0.0337(12) 0.0374(13) 0.0180(10) -0.0053(10) -0.0020(9) -0.0018(9)
C8 0.0207(10) 0.0337(12) 0.0364(12) 0.0040(9) 0.0089(9) 0.0010(10)
C9 0.0234(10) 0.0375(12) 0.0282(11) -0.0055(9) 0.0087(8) 0.0010(9)
Cl2 0.0257(3) 0.0361(3) 0.0443(3) 0.0040(2) 0.0038(2) 0.0146(3)

loop_
_atom_type_symbol
_atom_type_description
_atom_type_scat_dispersion_real
_atom_type_scat_dispersion_imag
_atom_type_scat_source
C C 0.0033 0.0016 'International Tables Vol C Tables 4.2.6.8 and 6.1.1.4'
H H 0.0000 0.0000 'International Tables Vol C Tables 4.2.6.8 and 6.1.1.4'
Cl Cl 0.1484 0.1585 'International Tables Vol C Tables 4.2.6.8 and 6.1.1.4'
N N 0.0061 0.0033 'International Tables Vol C Tables 4.2.6.8 and 6.1.1.4'
O O 0.0106 0.0060 'International Tables Vol C Tables 4.2.6.8 and 6.1.1.4'
Ru Ru -1.2594 0.8363 'International Tables Vol C Tables 4.2.6.8 and 6.1.1.4'

loop_
_geom_angle_atom_site_label_1
_geom_angle_atom_site_label_2
_geom_angle_atom_site_label_3
_geom_angle
C1 Ru N7 94.58(9)
C1 Ru N10 96.99(8)
N7 Ru N10 90.72(6)
C1 Ru N4 99.04(9)
N7 Ru N4 91.91(7)
N10 Ru N4 163.50(7)
C1 Ru N1 175.95(9)
N7 Ru N1 81.51(6)
N10 Ru N1 82.04(6)
N4 Ru N1 82.24(7)
C1 Ru Cl1 90.85(7)
N7 Ru Cl1 174.57(5)
N10 Ru Cl1 88.83(5)
N4 Ru Cl1 87.02(5)
N1 Ru Cl1 93.06(5)
C2 N1 C8 112.88(16)
C2 N1 C5 110.32(16)
C8 N1 C5 112.42(16)
C2 N1 Ru 105.61(12)
C8 N1 Ru 104.53(12)
C5 N1 Ru 110.72(12)
C3 N4 Ru 110.29(12)
C3 N4 H41 109.6
Ru N4 H41 109.6
C3 N4 H42 109.6
Ru N4 H42 109.6
H41 N4 H42 108.1
C6 N7 Ru 110.62(12)
C6 N7 H71 109.5
Ru N7 H71 109.5
C6 N7 H72 109.5
Ru N7 H72 109.5
H71 N7 H72 108.1
C9 N10 Ru 110.59(12)
C9 N10 H101 109.5
Ru N10 H101 109.5
C9 N10 H102 109.5
Ru N10 H102 109.5
H101 N10 H102 108.1
O1 C1 Ru 178.3(2)
N1 C2 C3 109.53(17)
N1 C2 H21 109.8
C3 C2 H21 109.8
N1 C2 H22 109.8
C3 C2 H22 109.8
H21 C2 H22 108.2
N4 C3 C2 111.40(17)
N4 C3 H31 109.3
C2 C3 H31 109.3
N4 C3 H32 109.3
C2 C3 H32 109.3
H31 C3 H32 108.0
N1 C5 C6 112.32(17)
N1 C5 H51 109.1
C6 C5 H51 109.1
N1 C5 H52 109.1
C6 C5 H52 109.1
H51 C5 H52 107.9
N7 C6 C5 110.56(17)
N7 C6 H61 109.5
C5 C6 H61 109.5
N7 C6 H62 109.5
C5 C6 H62 109.5
H61 C6 H62 108.1
N1 C8 C9 110.39(17)
N1 C8 H81 109.6
C9 C8 H81 109.6
N1 C8 H82 109.6
C9 C8 H82 109.6
H81 C8 H82 108.1
N10 C9 C8 110.95(16)
N10 C9 H91 109.4
C8 C9 H91 109.4
N10 C9 H92 109.4
C8 C9 H92 109.4
H91 C9 H92 108.0

loop_
_geom_bond_atom_site_label_1
_geom_bond_atom_site_label_2
_geom_bond_distance
Ru C1 1.838(2)
Ru N7 2.0975(17)
Ru N10 2.1176(16)
Ru N4 2.1208(17)
Ru N1 2.1409(17)
Ru Cl1 2.4281(5)
O1 C1 1.149(3)
N1 C2 1.487(3)
N1 C8 1.489(3)
N1 C5 1.498(3)
N4 C3 1.484(3)
N4 H41 0.9200
N4 H42 0.9200
N7 C6 1.477(3)
N7 H71 0.9200
N7 H72 0.9200
N10 C9 1.497(3)
N10 H101 0.9200
N10 H102 0.9200
C2 C3 1.522(3)
C2 H21 0.9900
C2 H22 0.9900
C3 H31 0.9900
C3 H32 0.9900
C5 C6 1.510(3)
C5 H51 0.9900
C5 H52 0.9900
C6 H61 0.9900
C6 H62 0.9900
C8 C9 1.508(3)
C8 H81 0.9900
C8 H82 0.9900
C9 H91 0.9900
C9 H92 0.9900

loop_
_geom_hbond_atom_site_label_D
_geom_hbond_atom_site_label_H
_geom_hbond_atom_site_label_A
_geom_hbond_site_symmetry_A
_geom_hbond_distance_DH
_geom_hbond_distance_HA
_geom_hbond_distance_DA
_geom_hbond_angle_DHA
N4 H41 Cl2 2_655 0.92 2.53 3.3569(19) 149.7
N7 H71 Cl2 . 0.92 2.46 3.2442(18) 143.9
N7 H72 Cl2 2_655 0.92 2.36 3.2830(18) 175.6
N10 H101 Cl1 3_565 0.92 2.48 3.3319(17) 154.1
N10 H102 Cl2 . 0.92 2.47 3.3609(18) 164.2

loop_
_geom_torsion_atom_site_label_1
_geom_torsion_atom_site_label_2
_geom_torsion_atom_site_label_3
_geom_torsion_atom_site_label_4
_geom_torsion
N7 Ru N1 C2 119.66(13)
N10 Ru N1 C2 -148.41(13)
N4 Ru N1 C2 26.54(12)
Cl1 Ru N1 C2 -60.03(12)
N7 Ru N1 C8 -121.04(13)
N10 Ru N1 C8 -29.11(12)
N4 Ru N1 C8 145.84(13)
Cl1 Ru N1 C8 59.28(12)
N7 Ru N1 C5 0.25(13)
N10 Ru N1 C5 92.17(13)
N4 Ru N1 C5 -92.87(13)
Cl1 Ru N1 C5 -179.44(12)
C1 Ru N4 C3 -177.75(15)
N7 Ru N4 C3 -82.80(14)
N10 Ru N4 C3 16.2(3)
N1 Ru N4 C3 -1.64(13)
Cl1 Ru N4 C3 91.87(13)
C1 Ru N7 C6 -157.49(15)
N10 Ru N7 C6 -60.42(14)
N4 Ru N7 C6 103.28(14)
N1 Ru N7 C6 21.42(13)
C1 Ru N10 C9 -178.62(14)
N7 Ru N10 C9 86.67(13)
N4 Ru N10 C9 -12.5(3)
N1 Ru N10 C9 5.35(13)
Cl1 Ru N10 C9 -87.91(12)
C8 N1 C2 C3 -160.53(18)
C5 N1 C2 C3 72.8(2)
Ru N1 C2 C3 -46.91(19)
Ru N4 C3 C2 -23.8(2)
N1 C2 C3 N4 48.3(2)
C2 N1 C5 C6 -138.18(19)
C8 N1 C5 C6 94.9(2)
Ru N1 C5 C6 -21.6(2)
Ru N7 C6 C5 -39.3(2)
N1 C5 C6 N7 40.3(2)
C2 N1 C8 C9 163.23(18)
C5 N1 C8 C9 -71.2(2)
Ru N1 C8 C9 48.95(19)
Ru N10 C9 C8 20.0(2)
N1 C8 C9 N10 -47.2(2)
